data_2223471
loop_
_publ_author_name
'Wu, Huilu'
'Yun, Ruirui'
'Sun, Tao'
'Li, Ke'
'Meng, Xuan'

_publ_section_title
;
 Bis[bis(1-ethylbenzimidazol-2-ylmethyl) ether]cobalt(II) dipicrate
 dimethylformamide disolvate
;
_journal_coeditor_code LH2889
_journal_issue 10
_journal_name_full 'Acta Crystallographica Section E'
_journal_page_first m1196
_journal_page_last m1197
_journal_paper_doi 10.1107/S1600536809035934
_journal_volume 65
_journal_year 2009
_chemical_formula_iupac '[Co (C20 H22 N4 O)2] (C6 H2 N3 O7)2, 2C3 H7 N O'
_chemical_formula_moiety 'C40 H44 Co N8 O2 2+, 2(C6 H2 N3 O7 -), 2(C3 H7 N O)'
_chemical_formula_sum 'C58 H62 Co N16 O18'
_chemical_formula_weight 1330.17
_chemical_name_systematic
;
Bis[bis(1-ethylbenzimidazol-2-ylmethyl) ether]cobalt(II)
dipicrate dimethylformamide disolvate
;
_space_group_IT_number 2
_symmetry_cell_setting triclinic
_symmetry_space_group_name_Hall '-P 1'
_symmetry_space_group_name_H-M 'P -1'
_atom_sites_solution_hydrogens geom
_atom_sites_solution_primary direct
_atom_sites_solution_secondary difmap
_cell_angle_alpha 110.6640(10)
_cell_angle_beta 96.4700(10)
_cell_angle_gamma 99.6120(10)
_cell_formula_units_Z 2
_cell_length_a 13.8799(4)
_cell_length_b 14.6525(4)
_cell_length_c 16.5701(3)
_cell_measurement_reflns_used 7749
_cell_measurement_temperature 153(2)
_cell_measurement_theta_max 25.50
_cell_measurement_theta_min 3.00
_cell_volume 3054.62(14)
_computing_cell_refinement 'RAPID-AUTO (Rigaku/MSC 2004)'
_computing_data_collection 'RAPID-AUTO (Rigaku/MSC 2004)'
_computing_data_reduction 'RAPID-AUTO (Rigaku/MSC 2004)'
_computing_molecular_graphics 'SHELXTL (Sheldrick, 2008) and PLATON (Spek, 2009)'
_computing_publication_material 'SHELXTL (Sheldrick, 2008)'
_computing_structure_refinement 'SHELXL-97 (Sheldrick, 2008)'
_computing_structure_solution 'SHELXS-97 (Sheldrick, 2008)'
_diffrn_ambient_temperature 153(2)
_diffrn_measured_fraction_theta_full 0.987
_diffrn_measured_fraction_theta_max 0.987
_diffrn_measurement_device_type 'Rigaku R-AXIS Spider'
_diffrn_measurement_method '\f and \w scans'
_diffrn_radiation_monochromator graphite
_diffrn_radiation_source 'fine-focus sealed tube'
_diffrn_radiation_type MoK\a
_diffrn_radiation_wavelength 0.71073
_diffrn_reflns_av_R_equivalents 0.0222
_diffrn_reflns_av_sigmaI/netI 0.0324
_diffrn_reflns_limit_h_max 16
_diffrn_reflns_limit_h_min -16
_diffrn_reflns_limit_k_max 17
_diffrn_reflns_limit_k_min -17
_diffrn_reflns_limit_l_max 20
_diffrn_reflns_limit_l_min -18
_diffrn_reflns_number 24337
_diffrn_reflns_theta_full 25.50
_diffrn_reflns_theta_max 25.50
_diffrn_reflns_theta_min 3.00
_diffrn_standards_decay_% 0
_diffrn_standards_interval_count 0
_diffrn_standards_interval_time 0
_diffrn_standards_number 0
_exptl_absorpt_coefficient_mu 0.368
_exptl_absorpt_correction_T_max 0.9503
_exptl_absorpt_correction_T_min 0.8729
_exptl_absorpt_correction_type multi-scan
_exptl_absorpt_process_details '(ABSCOR; Higashi, 1995)'
_exptl_crystal_colour brown
_exptl_crystal_density_diffrn 1.446
_exptl_crystal_density_method 'not measured'
_exptl_crystal_description block
_exptl_crystal_F_000 1386
_exptl_crystal_size_max 0.38
_exptl_crystal_size_mid 0.22
_exptl_crystal_size_min 0.14
_refine_diff_density_max 0.980
_refine_diff_density_min -0.895
_refine_ls_extinction_coef 0.0022(5)
_refine_ls_extinction_expression Fc^*^=kFc[1+0.001xFc^2^\l^3^/sin(2\q)]^-1/4^
_refine_ls_extinction_method SHELXL
_refine_ls_goodness_of_fit_ref 1.136
_refine_ls_hydrogen_treatment constr
_refine_ls_matrix_type full
_refine_ls_number_parameters 858
_refine_ls_number_reflns 11225
_refine_ls_number_restraints 4
_refine_ls_restrained_S_all 1.144
_refine_ls_R_factor_all 0.0611
_refine_ls_R_factor_gt 0.0424
_refine_ls_shift/su_max 0.10
_refine_ls_shift/su_mean 0.004
_refine_ls_structure_factor_coef Fsqd
_refine_ls_weighting_details 'calc w=1/[\s^2^(Fo^2^)+(0.0663P)^2^+2.0559P] where P=(Fo^2^+2Fc^2^)/3'
_refine_ls_weighting_scheme calc
_refine_ls_wR_factor_gt 0.1104
_refine_ls_wR_factor_ref 0.1360
_reflns_number_gt 8833
_reflns_number_total 11225
_reflns_threshold_expression I>2\s(I)
_cod_data_source_file lh2889.cif
_cod_data_source_block I
_cod_depositor_comments
;
The following automatic conversions were performed:
'_symmetry_cell_setting' value 'Triclinic' changed to 'triclinic'
according to '/home/saulius/struct/CIF-dictionaries/cif_core.dic'
dictionary named 'cif_core.dic' version 2.4.1 from 2010-06-29.

Automatic conversion script
Id: cif_fix_enum 1527 2010-12-29 10:47:43Z saulius 

The following automatic conversions were performed:

'_symmetry_cell_setting' value 'Triclinic' changed to 'triclinic'
according to /home/saulius/struct/CIF-dictionaries/cif_core.dic
dictionary named 'cif_core.dic' version 2.4.1 from 2010-06-29.

Automatic conversion script
Id: cif_fix_values 1715 2011-07-08 13:25:40Z adriana 
;
_cod_original_cell_volume 3054.62(13)
_cod_database_code 2223471
_cod_database_fobs_code 2223471

loop_
_symmetry_equiv_pos_as_xyz
'x, y, z'
'-x, -y, -z'

loop_
_atom_site_type_symbol
_atom_site_label
_atom_site_fract_x
_atom_site_fract_y
_atom_site_fract_z
_atom_site_U_iso_or_equiv
_atom_site_adp_type
_atom_site_calc_flag
_atom_site_refinement_flags
_atom_site_occupancy
_atom_site_disorder_assembly
_atom_site_disorder_group
Co Co 0.28649(2) 0.19838(2) 0.46816(2) 0.01823(11) Uani d . 1 . .
O O1 0.29902(13) 0.30499(13) 0.61018(11) 0.0234(4) Uani d . 1 . .
O O2 0.29752(13) 0.08087(14) 0.34517(11) 0.0278(4) Uani d . 1 . .
O O3 0.80117(19) 0.5715(2) 0.13764(15) 0.0629(7) Uani d . 1 A .
O O4 0.5964(3) 0.3781(2) 0.17574(16) 0.0752(10) Uani d . 1 . .
O O5 0.7548(3) 0.4037(3) 0.1790(2) 0.0980(12) Uani d . 1 . .
O O6 0.41385(18) 0.2944(2) -0.11930(18) 0.0619(7) Uani d . 1 . .
O O7 0.45343(19) 0.3970(2) -0.18404(14) 0.0559(7) Uani d . 1 . .
O O8 0.7909(5) 0.6140(5) -0.0805(3) 0.082(3) Uani d PD 0.524(8) A 1
O O9 0.8201(4) 0.6944(5) 0.0537(4) 0.064(2) Uani d PD 0.524(8) A 1
O O8' 0.7091(5) 0.6837(5) -0.0389(4) 0.089(3) Uani d PD 0.476(8) A 2
O O9' 0.8490(4) 0.6593(10) 0.0175(9) 0.116(4) Uani d PD 0.476(8) A 2
O O10 0.67849(16) 0.05378(17) -0.11405(13) 0.0406(5) Uani d . 1 . .
O O11 0.54090(17) 0.13588(18) -0.18370(13) 0.0434(5) Uani d . 1 . .
O O12 0.40246(16) 0.06268(18) -0.16289(14) 0.0443(5) Uani d . 1 . .
O O13 0.39642(17) 0.17501(17) 0.15142(14) 0.0442(5) Uani d . 1 . .
O O14 0.52461(17) 0.17492(16) 0.23989(12) 0.0407(5) Uani d . 1 . .
O O15 0.80210(18) 0.0547(2) 0.11187(18) 0.0587(7) Uani d . 1 . .
O O16 0.84422(16) 0.1175(2) 0.01821(15) 0.0518(6) Uani d . 1 . .
O O17 0.10881(18) 0.8163(2) 0.20909(15) 0.0575(7) Uani d . 1 . .
O O18 0.07622(17) 0.40600(18) 0.63580(14) 0.0473(6) Uani d . 1 . .
N N1 0.20049(14) 0.12155(16) 0.52909(12) 0.0197(4) Uani d . 1 . .
N N2 0.14353(15) 0.10419(16) 0.64503(13) 0.0223(5) Uani d . 1 . .
N N3 0.33896(15) 0.34492(15) 0.47641(13) 0.0200(4) Uani d . 1 . .
N N4 0.36761(15) 0.51053(15) 0.54120(13) 0.0209(4) Uani d . 1 . .
N N5 0.16690(15) 0.19040(16) 0.36748(13) 0.0206(4) Uani d . 1 . .
N N6 0.09391(16) 0.13339(17) 0.22634(13) 0.0248(5) Uani d . 1 . .
N N7 0.42207(15) 0.15693(15) 0.49147(12) 0.0196(4) Uani d . 1 . .
N N8 0.54212(16) 0.07996(16) 0.44281(13) 0.0235(5) Uani d . 1 . .
N N9 0.6710(3) 0.4043(2) 0.14874(18) 0.0558(9) Uani d . 1 . .
N N10 0.4692(2) 0.3651(2) -0.12503(18) 0.0426(7) Uani d . 1 . .
N N11 0.7593(3) 0.6329(3) -0.01009(19) 0.0867(15) Uani d D 1 . .
N N12 0.49148(18) 0.10217(18) -0.13969(14) 0.0321(5) Uani d . 1 . .
N N13 0.48254(19) 0.16547(18) 0.16615(15) 0.0327(6) Uani d . 1 . .
N N14 0.78255(18) 0.0908(2) 0.05747(16) 0.0370(6) Uani d . 1 . .
N N15 0.1137(2) 0.7045(3) 0.07460(19) 0.0623(9) Uani d . 1 . .
N N16 -0.0601(2) 0.4302(2) 0.69697(17) 0.0453(7) Uani d . 1 . .
C C1 0.14755(17) 0.02311(19) 0.50421(16) 0.0202(5) Uani d . 1 . .
C C2 0.12581(18) -0.0567(2) 0.42273(16) 0.0237(5) Uani d . 1 . .
H H2A 0.1477 -0.0491 0.3727 0.028 Uiso calc R 1 . .
C C3 0.07159(19) -0.1465(2) 0.41792(18) 0.0278(6) Uani d . 1 . .
H H3A 0.0565 -0.2020 0.3635 0.033 Uiso calc R 1 . .
C C4 0.0378(2) -0.1586(2) 0.49117(18) 0.0289(6) Uani d . 1 . .
H H4A 0.0010 -0.2222 0.4853 0.035 Uiso calc R 1 . .
C C5 0.05712(19) -0.0795(2) 0.57183(18) 0.0282(6) Uani d . 1 . .
H H5A 0.0339 -0.0869 0.6214 0.034 Uiso calc R 1 . .
C C6 0.11200(18) 0.01088(19) 0.57638(16) 0.0220(5) Uani d . 1 . .
C C7 0.19536(17) 0.16562(19) 0.61295(15) 0.0194(5) Uani d . 1 . .
C C8 0.24117(19) 0.27325(19) 0.66549(15) 0.0224(5) Uani d . 1 . .
H H8A 0.1893 0.3122 0.6799 0.027 Uiso calc R 1 . .
H H8B 0.2838 0.2815 0.7208 0.027 Uiso calc R 1 . .
C C9 0.3238(2) 0.40958(18) 0.63268(15) 0.0229(5) Uani d . 1 . .
H H9A 0.3830 0.4412 0.6802 0.028 Uiso calc R 1 . .
H H9B 0.2677 0.4400 0.6523 0.028 Uiso calc R 1 . .
C C10 0.34504(17) 0.42222(19) 0.55015(15) 0.0206(5) Uani d . 1 . .
C C11 0.37509(18) 0.48952(19) 0.45373(16) 0.0223(5) Uani d . 1 . .
C C12 0.3948(2) 0.5512(2) 0.40767(18) 0.0291(6) Uani d . 1 . .
H H12A 0.4070 0.6220 0.4351 0.035 Uiso calc R 1 . .
C C13 0.3958(2) 0.5032(2) 0.31901(18) 0.0346(7) Uani d . 1 . .
H H13A 0.4087 0.5425 0.2848 0.041 Uiso calc R 1 . .
C C14 0.3782(2) 0.3990(2) 0.27845(18) 0.0315(6) Uani d . 1 . .
H H14A 0.3796 0.3693 0.2177 0.038 Uiso calc R 1 . .
C C15 0.3590(2) 0.3387(2) 0.32506(17) 0.0271(6) Uani d . 1 . .
H H15A 0.3475 0.2679 0.2977 0.033 Uiso calc R 1 . .
C C16 0.35722(18) 0.38544(19) 0.41382(16) 0.0221(5) Uani d . 1 . .
C C17 0.1169(2) 0.1340(2) 0.73351(17) 0.0282(6) Uani d . 1 . .
H H17A 0.0446 0.1088 0.7274 0.034 Uiso calc R 1 . .
H H17B 0.1312 0.2079 0.7612 0.034 Uiso calc R 1 . .
C C18 0.1725(3) 0.0947(3) 0.7923(2) 0.0495(9) Uani d . 1 . .
H H18A 0.1522 0.1163 0.8497 0.074 Uiso calc R 1 . .
H H18B 0.2441 0.1207 0.7998 0.074 Uiso calc R 1 . .
H H18C 0.1576 0.0215 0.7659 0.074 Uiso calc R 1 . .
C C19 0.3731(2) 0.60909(19) 0.60915(16) 0.0263(6) Uani d . 1 . .
H H19A 0.4201 0.6604 0.5984 0.032 Uiso calc R 1 . .
H H19B 0.3991 0.6091 0.6673 0.032 Uiso calc R 1 . .
C C20 0.2727(2) 0.6357(2) 0.6101(2) 0.0423(8) Uani d . 1 . .
H H20A 0.2791 0.7016 0.6563 0.063 Uiso calc R 1 . .
H H20B 0.2262 0.5855 0.6215 0.063 Uiso calc R 1 . .
H H20C 0.2475 0.6374 0.5531 0.063 Uiso calc R 1 . .
C C21 0.09872(18) 0.24717(19) 0.35843(15) 0.0217(5) Uani d . 1 . .
C C22 0.0729(2) 0.3280(2) 0.42065(17) 0.0274(6) Uani d . 1 . .
H H22A 0.1039 0.3535 0.4807 0.033 Uiso calc R 1 . .
C C23 0.0009(2) 0.3692(2) 0.39152(19) 0.0341(7) Uani d . 1 . .
H H23A -0.0183 0.4237 0.4326 0.041 Uiso calc R 1 . .
C C24 -0.0450(2) 0.3330(2) 0.30304(19) 0.0363(7) Uani d . 1 . .
H H24A -0.0944 0.3636 0.2857 0.044 Uiso calc R 1 . .
C C25 -0.0199(2) 0.2536(2) 0.24042(19) 0.0332(6) Uani d . 1 . .
H H25A -0.0503 0.2289 0.1802 0.040 Uiso calc R 1 . .
C C26 0.05232(19) 0.2121(2) 0.27061(16) 0.0251(6) Uani d . 1 . .
C C27 0.16210(18) 0.12508(19) 0.28700(15) 0.0221(5) Uani d . 1 . .
C C28 0.22980(19) 0.0551(2) 0.26444(16) 0.0259(6) Uani d . 1 . .
H H28A 0.1923 -0.0153 0.2432 0.031 Uiso calc R 1 . .
H H28B 0.2658 0.0642 0.2186 0.031 Uiso calc R 1 . .
C C29 0.38727(18) 0.0477(2) 0.33422(16) 0.0233(5) Uani d . 1 . .
H H29A 0.4191 0.0695 0.2916 0.028 Uiso calc R 1 . .
H H29B 0.3748 -0.0261 0.3134 0.028 Uiso calc R 1 . .
C C30 0.45091(18) 0.09541(18) 0.42356(15) 0.0195(5) Uani d . 1 . .
C C31 0.57725(19) 0.13738(19) 0.53148(16) 0.0233(5) Uani d . 1 . .
C C32 0.6663(2) 0.1502(2) 0.58537(18) 0.0298(6) Uani d . 1 . .
H H32A 0.7174 0.1183 0.5633 0.036 Uiso calc R 1 . .
C C33 0.6775(2) 0.2111(2) 0.67244(18) 0.0306(6) Uani d . 1 . .
H H33A 0.7376 0.2219 0.7115 0.037 Uiso calc R 1 . .
C C34 0.6014(2) 0.2577(2) 0.70433(17) 0.0286(6) Uani d . 1 . .
H H34A 0.6113 0.2992 0.7647 0.034 Uiso calc R 1 . .
C C35 0.51260(19) 0.2449(2) 0.65041(16) 0.0251(6) Uani d . 1 . .
H H35A 0.4612 0.2760 0.6727 0.030 Uiso calc R 1 . .
C C36 0.50137(18) 0.18448(19) 0.56205(15) 0.0204(5) Uani d . 1 . .
C C37 0.0750(2) 0.0776(2) 0.13075(16) 0.0333(7) Uani d . 1 . .
H H37A 0.0028 0.0625 0.1076 0.040 Uiso calc R 1 . .
H H37B 0.0957 0.0133 0.1182 0.040 Uiso calc R 1 . .
C C38 0.1305(3) 0.1359(3) 0.0843(2) 0.0502(9) Uani d . 1 . .
H H38A 0.1163 0.0963 0.0211 0.075 Uiso calc R 1 . .
H H38B 0.2021 0.1501 0.1065 0.075 Uiso calc R 1 . .
H H38C 0.1090 0.1989 0.0954 0.075 Uiso calc R 1 . .
C C39 0.6008(2) 0.0221(2) 0.38379(17) 0.0279(6) Uani d . 1 . .
H H39A 0.5560 -0.0255 0.3289 0.033 Uiso calc R 1 . .
H H39B 0.6329 -0.0173 0.4121 0.033 Uiso calc R 1 . .
C C40 0.6796(2) 0.0891(2) 0.36196(19) 0.0363(7) Uani d . 1 . .
H H40A 0.7171 0.0482 0.3226 0.055 Uiso calc R 1 . .
H H40B 0.7249 0.1353 0.4161 0.055 Uiso calc R 1 . .
H H40C 0.6479 0.1273 0.3330 0.055 Uiso calc R 1 . .
C C41 0.7297(2) 0.5228(2) 0.07784(18) 0.0378(7) Uani d . 1 . .
C C42 0.6578(2) 0.4375(2) 0.07595(17) 0.0350(7) Uani d . 1 A .
C C43 0.5747(2) 0.3879(2) 0.01257(18) 0.0330(6) Uani d . 1 . .
H H43A 0.5291 0.3348 0.0173 0.040 Uiso calc R 1 A .
C C44 0.5576(2) 0.4155(2) -0.05849(17) 0.0310(6) Uani d . 1 A .
C C45 0.6213(2) 0.4953(2) -0.06346(17) 0.0367(7) Uani d . 1 . .
H H45A 0.6087 0.5148 -0.1118 0.044 Uiso calc R 1 A .
C C46 0.7027(2) 0.5462(2) 0.00134(19) 0.0388(7) Uani d . 1 A .
C C47 0.6395(2) 0.0877(2) -0.04959(17) 0.0278(6) Uani d . 1 . .
C C48 0.5411(2) 0.1095(2) -0.05470(16) 0.0265(6) Uani d . 1 . .
C C49 0.4898(2) 0.1320(2) 0.01257(16) 0.0264(6) Uani d . 1 . .
H H49A 0.4240 0.1413 0.0034 0.032 Uiso calc R 1 . .
C C50 0.5358(2) 0.1411(2) 0.09506(16) 0.0261(6) Uani d . 1 . .
C C51 0.6320(2) 0.1276(2) 0.10885(17) 0.0293(6) Uani d . 1 . .
H H51A 0.6629 0.1342 0.1654 0.035 Uiso calc R 1 . .
C C52 0.6820(2) 0.1045(2) 0.04027(17) 0.0286(6) Uani d . 1 . .
C C53 0.0698(3) 0.7568(4) 0.1365(3) 0.0910(19) Uani d . 1 . .
H H53 -0.0004 0.7463 0.1222 0.109 Uiso calc R 1 . .
C C54 0.2175(3) 0.7168(3) 0.0886(2) 0.0534(9) Uani d . 1 . .
H H54A 0.2460 0.7619 0.1493 0.080 Uiso calc R 1 . .
H H54B 0.2447 0.7454 0.0484 0.080 Uiso calc R 1 . .
H H54C 0.2344 0.6517 0.0777 0.080 Uiso calc R 1 . .
C C55 0.0620(4) 0.6385(6) -0.0135(4) 0.162(4) Uani d . 1 . .
H H55A -0.0096 0.6347 -0.0175 0.242 Uiso calc R 1 . .
H H55B 0.0749 0.5715 -0.0262 0.242 Uiso calc R 1 . .
H H55C 0.0860 0.6648 -0.0561 0.242 Uiso calc R 1 . .
C C56 0.0356(2) 0.4296(2) 0.6990(2) 0.0416(8) Uani d . 1 . .
H H56A 0.0762 0.4495 0.7551 0.050 Uiso calc R 1 . .
C C57 -0.1274(3) 0.4030(3) 0.6141(2) 0.0497(8) Uani d . 1 . .
H H57A -0.0914 0.3820 0.5656 0.075 Uiso calc R 1 . .
H H57B -0.1538 0.4608 0.6136 0.075 Uiso calc R 1 . .
H H57C -0.1825 0.3478 0.6074 0.075 Uiso calc R 1 . .
C C58 -0.1011(4) 0.4648(4) 0.7763(3) 0.099(2) Uani d . 1 . .
H H58A -0.0493 0.4805 0.8275 0.149 Uiso calc R 1 . .
H H58B -0.1562 0.4123 0.7746 0.149 Uiso calc R 1 . .
H H58C -0.1255 0.5250 0.7803 0.149 Uiso calc R 1 . .

loop_
_atom_site_aniso_label
_atom_site_aniso_U_11
_atom_site_aniso_U_22
_atom_site_aniso_U_33
_atom_site_aniso_U_12
_atom_site_aniso_U_13
_atom_site_aniso_U_23
Co 0.01811(18) 0.0209(2) 0.01589(17) 0.00583(13) 0.00398(12) 0.00627(13)
O1 0.0314(10) 0.0197(9) 0.0205(9) 0.0050(8) 0.0116(7) 0.0075(7)
O2 0.0226(10) 0.0405(12) 0.0179(9) 0.0166(8) 0.0030(7) 0.0040(8)
O3 0.0526(16) 0.0693(18) 0.0400(13) -0.0042(13) -0.0136(11) 0.0035(12)
O4 0.139(3) 0.0478(16) 0.0359(14) 0.0037(17) 0.0277(16) 0.0170(12)
O5 0.126(3) 0.106(3) 0.068(2) 0.041(2) -0.024(2) 0.0462(19)
O6 0.0374(14) 0.0474(16) 0.0740(18) 0.0025(12) -0.0019(12) -0.0022(13)
O7 0.0561(16) 0.0713(18) 0.0288(12) 0.0351(14) -0.0065(10) 0.0000(11)
O8 0.089(5) 0.081(5) 0.070(4) -0.009(4) 0.038(3) 0.028(3)
O9 0.033(3) 0.051(4) 0.093(5) -0.008(3) 0.000(3) 0.020(3)
O8' 0.115(6) 0.078(5) 0.076(5) -0.031(4) -0.014(4) 0.065(4)
O9' 0.072(6) 0.120(10) 0.160(11) -0.004(6) 0.033(6) 0.066(8)
O10 0.0462(13) 0.0484(14) 0.0297(11) 0.0229(11) 0.0162(9) 0.0094(9)
O11 0.0488(13) 0.0599(15) 0.0291(11) 0.0127(11) 0.0105(9) 0.0248(10)
O12 0.0330(13) 0.0553(15) 0.0398(12) 0.0022(11) -0.0048(9) 0.0194(10)
O13 0.0399(13) 0.0526(15) 0.0425(12) 0.0184(11) 0.0209(10) 0.0132(10)
O14 0.0554(14) 0.0444(13) 0.0219(10) 0.0091(11) 0.0129(9) 0.0113(9)
O15 0.0397(14) 0.085(2) 0.0775(18) 0.0222(13) 0.0072(12) 0.0592(16)
O16 0.0307(12) 0.0788(19) 0.0536(14) 0.0140(12) 0.0156(10) 0.0312(13)
O17 0.0457(14) 0.0662(17) 0.0402(13) 0.0142(13) 0.0072(11) -0.0046(12)
O18 0.0415(13) 0.0523(15) 0.0379(12) 0.0189(11) 0.0043(10) 0.0022(10)
N1 0.0158(10) 0.0250(12) 0.0176(10) 0.0064(9) 0.0028(8) 0.0065(8)
N2 0.0191(11) 0.0300(12) 0.0197(10) 0.0054(9) 0.0062(8) 0.0110(9)
N3 0.0202(11) 0.0198(11) 0.0194(10) 0.0015(9) 0.0039(8) 0.0079(8)
N4 0.0234(11) 0.0159(11) 0.0222(11) 0.0032(9) 0.0038(8) 0.0063(8)
N5 0.0191(11) 0.0229(11) 0.0190(10) 0.0051(9) 0.0044(8) 0.0065(8)
N6 0.0232(11) 0.0322(13) 0.0166(10) 0.0101(10) 0.0012(8) 0.0056(9)
N7 0.0190(11) 0.0223(11) 0.0180(10) 0.0060(9) 0.0046(8) 0.0072(8)
N8 0.0220(11) 0.0263(12) 0.0229(11) 0.0103(9) 0.0046(8) 0.0078(9)
N9 0.099(3) 0.0392(17) 0.0260(14) 0.0201(17) 0.0034(16) 0.0089(12)
N10 0.0321(15) 0.0375(16) 0.0414(16) 0.0165(13) 0.0017(11) -0.0074(12)
N11 0.117(4) 0.079(3) 0.0377(19) -0.042(3) 0.007(2) 0.0219(18)
N12 0.0365(14) 0.0349(14) 0.0244(12) 0.0123(11) 0.0051(10) 0.0090(10)
N13 0.0414(15) 0.0270(13) 0.0284(13) 0.0057(11) 0.0148(11) 0.0073(10)
N14 0.0309(14) 0.0438(16) 0.0405(14) 0.0118(12) 0.0058(11) 0.0196(12)
N15 0.0422(17) 0.064(2) 0.0459(17) 0.0149(15) -0.0057(13) -0.0179(15)
N16 0.0410(16) 0.0472(17) 0.0354(14) 0.0045(13) 0.0070(11) 0.0037(12)
C1 0.0131(12) 0.0231(13) 0.0263(13) 0.0063(10) 0.0029(9) 0.0110(10)
C2 0.0159(12) 0.0313(15) 0.0234(13) 0.0079(11) 0.0034(9) 0.0087(11)
C3 0.0222(14) 0.0249(14) 0.0318(14) 0.0080(11) -0.0003(10) 0.0058(11)
C4 0.0234(14) 0.0220(14) 0.0408(16) 0.0025(11) 0.0024(11) 0.0138(12)
C5 0.0218(14) 0.0323(16) 0.0366(15) 0.0064(12) 0.0060(11) 0.0201(12)
C6 0.0149(12) 0.0261(14) 0.0252(13) 0.0055(10) 0.0025(9) 0.0101(10)
C7 0.0170(12) 0.0238(13) 0.0188(12) 0.0070(10) 0.0038(9) 0.0087(10)
C8 0.0245(13) 0.0247(14) 0.0165(12) 0.0032(11) 0.0068(9) 0.0062(10)
C9 0.0290(14) 0.0168(13) 0.0199(12) 0.0037(11) 0.0040(10) 0.0039(10)
C10 0.0159(12) 0.0248(14) 0.0191(12) 0.0043(10) 0.0015(9) 0.0064(10)
C11 0.0185(13) 0.0221(13) 0.0259(13) 0.0027(10) 0.0049(10) 0.0091(10)
C12 0.0330(15) 0.0230(14) 0.0337(15) 0.0056(12) 0.0082(11) 0.0133(11)
C13 0.0389(17) 0.0405(18) 0.0329(15) 0.0069(14) 0.0124(12) 0.0232(13)
C14 0.0387(16) 0.0347(16) 0.0241(13) 0.0079(13) 0.0123(11) 0.0129(12)
C15 0.0302(15) 0.0257(14) 0.0254(13) 0.0073(12) 0.0091(11) 0.0078(11)
C16 0.0176(12) 0.0256(14) 0.0242(13) 0.0049(10) 0.0051(9) 0.0105(10)
C17 0.0264(14) 0.0394(17) 0.0244(13) 0.0104(12) 0.0111(11) 0.0155(12)
C18 0.059(2) 0.073(3) 0.0339(17) 0.0341(19) 0.0170(15) 0.0302(17)
C19 0.0324(15) 0.0192(14) 0.0239(13) 0.0041(11) 0.0059(11) 0.0048(10)
C20 0.0413(18) 0.0342(18) 0.0475(18) 0.0171(15) 0.0096(14) 0.0067(14)
C21 0.0180(12) 0.0268(14) 0.0215(12) 0.0044(11) 0.0053(9) 0.0104(10)
C22 0.0272(14) 0.0306(15) 0.0255(13) 0.0092(12) 0.0083(10) 0.0096(11)
C23 0.0337(16) 0.0365(17) 0.0357(16) 0.0163(13) 0.0127(12) 0.0124(13)
C24 0.0321(16) 0.0439(19) 0.0404(16) 0.0198(14) 0.0075(12) 0.0196(14)
C25 0.0275(15) 0.0430(18) 0.0307(15) 0.0145(13) 0.0017(11) 0.0140(13)
C26 0.0232(14) 0.0293(15) 0.0224(13) 0.0070(11) 0.0046(10) 0.0085(11)
C27 0.0183(12) 0.0264(14) 0.0183(12) 0.0038(10) 0.0024(9) 0.0055(10)
C28 0.0236(14) 0.0328(15) 0.0163(12) 0.0096(11) -0.0005(10) 0.0033(10)
C29 0.0220(13) 0.0281(14) 0.0211(12) 0.0108(11) 0.0077(10) 0.0076(10)
C30 0.0198(13) 0.0173(13) 0.0239(12) 0.0048(10) 0.0066(10) 0.0099(10)
C31 0.0223(13) 0.0234(14) 0.0242(13) 0.0047(11) 0.0032(10) 0.0095(10)
C32 0.0245(14) 0.0348(16) 0.0336(15) 0.0129(12) 0.0049(11) 0.0145(12)
C33 0.0266(15) 0.0321(16) 0.0307(14) 0.0058(12) -0.0032(11) 0.0117(12)
C34 0.0317(15) 0.0285(15) 0.0234(13) 0.0062(12) 0.0012(11) 0.0085(11)
C35 0.0249(14) 0.0286(15) 0.0239(13) 0.0071(11) 0.0067(10) 0.0113(11)
C36 0.0202(13) 0.0205(13) 0.0215(12) 0.0032(10) 0.0031(9) 0.0100(10)
C37 0.0302(15) 0.0452(18) 0.0164(13) 0.0120(13) -0.0031(10) 0.0028(12)
C38 0.053(2) 0.070(3) 0.0279(16) 0.0150(18) 0.0104(14) 0.0173(16)
C39 0.0272(14) 0.0299(15) 0.0280(14) 0.0170(12) 0.0071(11) 0.0072(11)
C40 0.0296(16) 0.0451(19) 0.0368(16) 0.0135(14) 0.0137(12) 0.0138(13)
C41 0.0352(17) 0.0419(18) 0.0256(14) 0.0057(14) 0.0027(12) 0.0023(12)
C42 0.0490(19) 0.0379(17) 0.0203(13) 0.0196(14) 0.0074(12) 0.0088(12)
C43 0.0399(17) 0.0237(15) 0.0342(15) 0.0115(13) 0.0138(12) 0.0055(12)
C44 0.0299(15) 0.0321(16) 0.0232(13) 0.0129(13) 0.0006(11) -0.0004(11)
C45 0.0517(19) 0.0356(17) 0.0189(13) 0.0081(14) 0.0042(12) 0.0072(12)
C46 0.0436(18) 0.0348(17) 0.0306(15) -0.0025(14) 0.0094(13) 0.0080(13)
C47 0.0317(15) 0.0265(15) 0.0263(14) 0.0110(12) 0.0095(11) 0.0081(11)
C48 0.0317(15) 0.0258(14) 0.0204(13) 0.0075(12) 0.0028(10) 0.0071(10)
C49 0.0273(14) 0.0262(14) 0.0262(13) 0.0082(11) 0.0066(11) 0.0092(11)
C50 0.0329(15) 0.0262(14) 0.0214(13) 0.0085(12) 0.0095(11) 0.0094(10)
C51 0.0329(15) 0.0313(16) 0.0229(13) 0.0052(12) 0.0039(11) 0.0105(11)
C52 0.0257(14) 0.0303(15) 0.0301(14) 0.0084(12) 0.0052(11) 0.0108(11)
C53 0.040(2) 0.113(4) 0.067(3) 0.030(2) -0.0079(19) -0.030(3)
C54 0.053(2) 0.057(2) 0.0446(19) 0.0150(18) 0.0175(16) 0.0084(16)
C55 0.083(4) 0.187(7) 0.093(4) 0.039(4) -0.027(3) -0.082(4)
C56 0.046(2) 0.0370(18) 0.0321(16) 0.0078(15) -0.0047(14) 0.0058(13)
C57 0.0376(19) 0.052(2) 0.059(2) 0.0071(16) -0.0016(15) 0.0237(17)
C58 0.071(3) 0.108(4) 0.066(3) -0.019(3) 0.036(2) -0.018(3)

loop_
_atom_type_symbol
_atom_type_description
_atom_type_scat_dispersion_real
_atom_type_scat_dispersion_imag
_atom_type_scat_source
C C 0.0033 0.0016 'International Tables Vol C Tables 4.2.6.8 and 6.1.1.4'
H H 0.0000 0.0000 'International Tables Vol C Tables 4.2.6.8 and 6.1.1.4'
Co Co 0.3494 0.9721 'International Tables Vol C Tables 4.2.6.8 and 6.1.1.4'
N N 0.0061 0.0033 'International Tables Vol C Tables 4.2.6.8 and 6.1.1.4'
O O 0.0106 0.0060 'International Tables Vol C Tables 4.2.6.8 and 6.1.1.4'

loop_
_geom_angle_atom_site_label_1
_geom_angle_atom_site_label_2
_geom_angle_atom_site_label_3
_geom_angle_site_symmetry_1
_geom_angle_site_symmetry_3
_geom_angle
_geom_angle_publ_flag
N1 Co N3 . . 140.20(8) y
N1 Co N7 . . 99.60(8) y
N3 Co N7 . . 100.49(8) y
N1 Co N5 . . 97.14(8) y
N3 Co N5 . . 85.56(8) y
N7 Co N5 . . 144.80(7) y
N1 Co O2 . . 103.97(8) y
N3 Co O2 . . 114.58(7) y
N7 Co O2 . . 73.35(7) y
N5 Co O2 . . 72.66(7) y
N1 Co O1 . . 72.54(7) y
N3 Co O1 . . 71.85(7) y
N7 Co O1 . . 94.77(7) y
N5 Co O1 . . 119.81(7) y
O2 Co O1 . . 167.10(7) y
C9 O1 C8 . . 114.91(18) ?
C9 O1 Co . . 120.08(13) ?
C8 O1 Co . . 119.10(14) ?
C29 O2 C28 . . 113.99(18) ?
C29 O2 Co . . 120.85(14) ?
C28 O2 Co . . 122.57(15) ?
O13 O13 N13 1 . 0(10) ?
O14 O14 N13 1 . 0(10) ?
C7 N1 C1 . . 104.94(19) ?
C7 N1 Co . . 120.31(17) ?
C1 N1 Co . . 134.50(15) ?
C7 N2 C6 . . 106.7(2) ?
C7 N2 C17 . . 125.9(2) ?
C6 N2 C17 . . 127.1(2) ?
C10 N3 C16 . . 105.6(2) ?
C10 N3 Co . . 120.51(16) ?
C16 N3 Co . . 133.02(16) ?
C10 N4 C11 . . 106.8(2) ?
C10 N4 C19 . . 125.9(2) ?
C11 N4 C19 . . 127.0(2) ?
C27 N5 C21 . . 105.0(2) ?
C27 N5 Co . . 116.83(17) ?
C21 N5 Co . . 137.15(16) ?
C27 N6 C26 . . 106.5(2) ?
C27 N6 C37 . . 126.9(2) ?
C26 N6 C37 . . 126.2(2) ?
C30 N7 C36 . . 105.0(2) ?
C30 N7 Co . . 117.67(16) ?
C36 N7 Co . . 136.96(16) ?
C30 N8 C31 . . 106.5(2) ?
C30 N8 C39 . . 129.1(2) ?
C31 N8 C39 . . 124.2(2) ?
O5 N9 O4 . . 123.9(3) ?
O5 N9 C42 . . 118.2(4) ?
O4 N9 C42 . . 117.9(3) ?
O6 N10 O7 . . 123.9(3) ?
O6 N10 C44 . . 118.3(3) ?
O7 N10 C44 . . 117.9(3) ?
O9' N11 O9 . . 39.6(6) ?
O9' N11 O8 . . 79.5(8) ?
O9 N11 O8 . . 113.3(6) ?
O9' N11 O8' . . 123.6(8) ?
O9 N11 O8' . . 105.6(6) ?
O8 N11 O8' . . 84.5(5) ?
O9' N11 C46 . . 119.3(7) ?
O9 N11 C46 . . 117.2(5) ?
O8 N11 C46 . . 115.1(4) ?
O8' N11 C46 . . 116.5(4) ?
O11 N12 O12 . . 123.9(2) ?
O11 N12 C48 . . 118.1(2) ?
O12 N12 C48 . . 118.0(2) ?
O13 N13 O13 1 . 0.0(2) ?
O13 N13 O14 1 1 122.8(2) ?
O13 N13 O14 . 1 122.8(2) ?
O13 N13 O14 1 . 122.8(2) ?
O13 N13 O14 . . 122.8(2) ?
O14 N13 O14 1 . 0.00(19) ?
O13 N13 C50 1 . 118.6(2) ?
O13 N13 C50 . . 118.6(2) ?
O14 N13 C50 1 . 118.6(2) ?
O14 N13 C50 . . 118.6(2) ?
O15 N14 O16 . . 123.0(3) ?
O15 N14 C52 . . 118.2(2) ?
O16 N14 C52 . . 118.7(2) ?
C53 N15 C54 . . 120.6(3) ?
C53 N15 C55 . . 124.2(4) ?
C54 N15 C55 . . 115.0(3) ?
C56 N16 C58 . . 122.2(3) ?
C56 N16 C57 . . 120.8(3) ?
C58 N16 C57 . . 116.8(3) ?
N1 C1 C2 . . 130.4(2) ?
N1 C1 C6 . . 109.3(2) ?
C2 C1 C6 . . 120.3(2) ?
C3 C2 C1 . . 117.4(2) ?
C3 C2 H2A . . 121.3 ?
C1 C2 H2A . . 121.3 ?
C2 C3 C4 . . 122.0(2) ?
C2 C3 H3A . . 119.0 ?
C4 C3 H3A . . 119.0 ?
C5 C4 C3 . . 121.2(3) ?
C5 C4 H4A . . 119.4 ?
C3 C4 H4A . . 119.4 ?
C6 C5 C4 . . 116.6(2) ?
C6 C5 H5A . . 121.7 ?
C4 C5 H5A . . 121.7 ?
C5 C6 N2 . . 131.9(2) ?
C5 C6 C1 . . 122.6(2) ?
N2 C6 C1 . . 105.6(2) ?
N1 C7 N2 . . 113.5(2) ?
N1 C7 C8 . . 122.8(2) ?
N2 C7 C8 . . 123.7(2) ?
O1 C8 C7 . . 104.67(18) ?
O1 C8 H8A . . 110.8 ?
C7 C8 H8A . . 110.8 ?
O1 C8 H8B . . 110.8 ?
C7 C8 H8B . . 110.8 ?
H8A C8 H8B . . 108.9 ?
O1 C9 C10 . . 104.92(19) ?
O1 C9 H9A . . 110.8 ?
C10 C9 H9A . . 110.8 ?
O1 C9 H9B . . 110.8 ?
C10 C9 H9B . . 110.8 ?
H9A C9 H9B . . 108.8 ?
N3 C10 N4 . . 112.9(2) ?
N3 C10 C9 . . 122.2(2) ?
N4 C10 C9 . . 124.8(2) ?
C12 C11 N4 . . 131.8(2) ?
C12 C11 C16 . . 122.3(2) ?
N4 C11 C16 . . 105.9(2) ?
C11 C12 C13 . . 116.0(3) ?
C11 C12 H12A . . 122.0 ?
C13 C12 H12A . . 122.0 ?
C12 C13 C14 . . 122.2(2) ?
C12 C13 H13A . . 118.9 ?
C14 C13 H13A . . 118.9 ?
C15 C14 C13 . . 121.2(2) ?
C15 C14 H14A . . 119.4 ?
C13 C14 H14A . . 119.4 ?
C14 C15 C16 . . 117.4(3) ?
C14 C15 H15A . . 121.3 ?
C16 C15 H15A . . 121.3 ?
C15 C16 N3 . . 130.4(2) ?
C15 C16 C11 . . 120.9(2) ?
N3 C16 C11 . . 108.7(2) ?
N2 C17 C18 . . 112.7(2) ?
N2 C17 H17A . . 109.0 ?
C18 C17 H17A . . 109.0 ?
N2 C17 H17B . . 109.0 ?
C18 C17 H17B . . 109.0 ?
H17A C17 H17B . . 107.8 ?
C17 C18 H18A . . 109.5 ?
C17 C18 H18B . . 109.5 ?
H18A C18 H18B . . 109.5 ?
C17 C18 H18C . . 109.5 ?
H18A C18 H18C . . 109.5 ?
H18B C18 H18C . . 109.5 ?
N4 C19 C20 . . 111.7(2) ?
N4 C19 H19A . . 109.3 ?
C20 C19 H19A . . 109.3 ?
N4 C19 H19B . . 109.3 ?
C20 C19 H19B . . 109.3 ?
H19A C19 H19B . . 107.9 ?
C19 C20 H20A . . 109.5 ?
C19 C20 H20B . . 109.5 ?
H20A C20 H20B . . 109.5 ?
C19 C20 H20C . . 109.5 ?
H20A C20 H20C . . 109.5 ?
H20B C20 H20C . . 109.5 ?
N5 C21 C26 . . 109.4(2) ?
N5 C21 C22 . . 130.8(2) ?
C26 C21 C22 . . 119.8(2) ?
C23 C22 C21 . . 117.5(3) ?
C23 C22 H22A . . 121.3 ?
C21 C22 H22A . . 121.3 ?
C22 C23 C24 . . 122.0(3) ?
C22 C23 H23A . . 119.0 ?
C24 C23 H23A . . 119.0 ?
C25 C24 C23 . . 121.4(3) ?
C25 C24 H24A . . 119.3 ?
C23 C24 H24A . . 119.3 ?
C24 C25 C26 . . 116.1(3) ?
C24 C25 H25A . . 121.9 ?
C26 C25 H25A . . 121.9 ?
N6 C26 C25 . . 130.9(2) ?
N6 C26 C21 . . 105.9(2) ?
C25 C26 C21 . . 123.2(2) ?
N5 C27 N6 . . 113.1(2) ?
N5 C27 C28 . . 123.5(2) ?
N6 C27 C28 . . 123.2(2) ?
O2 C28 C27 . . 104.38(19) ?
O2 C28 H28A . . 110.9 ?
C27 C28 H28A . . 110.9 ?
O2 C28 H28B . . 110.9 ?
C27 C28 H28B . . 110.9 ?
H28A C28 H28B . . 108.9 ?
O2 C29 C30 . . 104.42(19) ?
O2 C29 H29A . . 110.9 ?
C30 C29 H29A . . 110.9 ?
O2 C29 H29B . . 110.9 ?
C30 C29 H29B . . 110.9 ?
H29A C29 H29B . . 108.9 ?
N7 C30 N8 . . 113.7(2) ?
N7 C30 C29 . . 122.6(2) ?
N8 C30 C29 . . 123.7(2) ?
C32 C31 N8 . . 131.2(2) ?
C32 C31 C36 . . 122.7(2) ?
N8 C31 C36 . . 106.2(2) ?
C33 C32 C31 . . 116.9(3) ?
C33 C32 H32A . . 121.5 ?
C31 C32 H32A . . 121.5 ?
C32 C33 C34 . . 121.0(3) ?
C32 C33 H33A . . 119.5 ?
C34 C33 H33A . . 119.5 ?
C35 C34 C33 . . 121.9(2) ?
C35 C34 H34A . . 119.0 ?
C33 C34 H34A . . 119.0 ?
C34 C35 C36 . . 117.4(2) ?
C34 C35 H35A . . 121.3 ?
C36 C35 H35A . . 121.3 ?
C35 C36 C31 . . 120.1(2) ?
C35 C36 N7 . . 131.4(2) ?
C31 C36 N7 . . 108.6(2) ?
N6 C37 C38 . . 111.9(2) ?
N6 C37 H37A . . 109.2 ?
C38 C37 H37A . . 109.2 ?
N6 C37 H37B . . 109.2 ?
C38 C37 H37B . . 109.2 ?
H37A C37 H37B . . 107.9 ?
C37 C38 H38A . . 109.5 ?
C37 C38 H38B . . 109.5 ?
H38A C38 H38B . . 109.5 ?
C37 C38 H38C . . 109.5 ?
H38A C38 H38C . . 109.5 ?
H38B C38 H38C . . 109.5 ?
N8 C39 C40 . . 111.6(2) ?
N8 C39 H39A . . 109.3 ?
C40 C39 H39A . . 109.3 ?
N8 C39 H39B . . 109.3 ?
C40 C39 H39B . . 109.3 ?
H39A C39 H39B . . 108.0 ?
C39 C40 H40A . . 109.5 ?
C39 C40 H40B . . 109.5 ?
H40A C40 H40B . . 109.5 ?
C39 C40 H40C . . 109.5 ?
H40A C40 H40C . . 109.5 ?
H40B C40 H40C . . 109.5 ?
O3 C41 C46 . . 124.5(3) ?
O3 C41 C42 . . 125.1(3) ?
C46 C41 C42 . . 110.4(2) ?
C43 C42 C41 . . 124.9(3) ?
C43 C42 N9 . . 116.5(3) ?
C41 C42 N9 . . 118.5(3) ?
C42 C43 C44 . . 119.5(3) ?
C42 C43 H43A . . 120.2 ?
C44 C43 H43A . . 120.2 ?
C45 C44 C43 . . 120.3(3) ?
C45 C44 N10 . . 119.5(3) ?
C43 C44 N10 . . 120.1(3) ?
C46 C45 C44 . . 119.8(3) ?
C46 C45 H45A . . 120.1 ?
C44 C45 H45A . . 120.1 ?
C45 C46 C41 . . 125.0(3) ?
C45 C46 N11 . . 113.4(3) ?
C41 C46 N11 . . 121.6(3) ?
O10 C47 C48 . . 124.0(2) ?
O10 C47 C52 . . 125.0(3) ?
C48 C47 C52 . . 110.9(2) ?
C49 C48 C47 . . 125.3(2) ?
C49 C48 N12 . . 117.3(2) ?
C47 C48 N12 . . 117.3(2) ?
C48 C49 C50 . . 118.7(3) ?
C48 C49 H49A . . 120.6 ?
C50 C49 H49A . . 120.6 ?
C51 C50 C49 . . 120.9(2) ?
C51 C50 N13 . . 120.1(2) ?
C49 C50 N13 . . 119.0(2) ?
C52 C51 C50 . . 119.4(2) ?
C52 C51 H51A . . 120.3 ?
C50 C51 H51A . . 120.3 ?
C51 C52 N14 . . 117.7(2) ?
C51 C52 C47 . . 124.4(3) ?
N14 C52 C47 . . 117.8(2) ?
O17 C53 N15 . . 127.5(4) ?
O17 C53 H53 . . 116.3 ?
N15 C53 H53 . . 116.3 ?
N15 C54 H54A . . 109.5 ?
N15 C54 H54B . . 109.5 ?
H54A C54 H54B . . 109.5 ?
N15 C54 H54C . . 109.5 ?
H54A C54 H54C . . 109.5 ?
H54B C54 H54C . . 109.5 ?
N15 C55 H55A . . 109.5 ?
N15 C55 H55B . . 109.5 ?
H55A C55 H55B . . 109.5 ?
N15 C55 H55C . . 109.5 ?
H55A C55 H55C . . 109.5 ?
H55B C55 H55C . . 109.5 ?
O18 C56 N16 . . 126.1(3) ?
O18 C56 H56A . . 117.0 ?
N16 C56 H56A . . 117.0 ?
N16 C57 H57A . . 109.5 ?
N16 C57 H57B . . 109.5 ?
H57A C57 H57B . . 109.5 ?
N16 C57 H57C . . 109.5 ?
H57A C57 H57C . . 109.5 ?
H57B C57 H57C . . 109.5 ?
N16 C58 H58A . . 109.5 ?
N16 C58 H58B . . 109.5 ?
H58A C58 H58B . . 109.5 ?
N16 C58 H58C . . 109.5 ?
H58A C58 H58C . . 109.5 ?
H58B C58 H58C . . 109.5 ?

loop_
_geom_bond_atom_site_label_1
_geom_bond_atom_site_label_2
_geom_bond_site_symmetry_2
_geom_bond_distance
_geom_bond_publ_flag
Co N1 . 2.083(2) y
Co N3 . 2.099(2) y
Co N7 . 2.108(2) y
Co N5 . 2.174(2) y
Co O2 . 2.1961(17) y
Co O1 . 2.2872(16) y
O1 C9 . 1.413(3) ?
O1 C8 . 1.429(3) ?
O2 C29 . 1.419(3) ?
O2 C28 . 1.434(3) ?
O3 C41 . 1.232(4) ?
O4 N9 . 1.230(4) ?
O5 N9 . 1.217(5) ?
O6 N10 . 1.222(4) ?
O7 N10 . 1.237(4) ?
O8 N11 . 1.249(3) ?
O9 N11 . 1.230(3) ?
O8' N11 . 1.271(3) ?
O9' N11 . 1.223(3) ?
O10 C47 . 1.236(3) ?
O11 N12 . 1.225(3) ?
O12 N12 . 1.227(3) ?
O13 O13 1 0.000(5) ?
O13 N13 . 1.234(3) ?
O14 O14 1 0.000(5) ?
O14 N13 . 1.243(3) ?
O15 N14 . 1.223(3) ?
O16 N14 . 1.226(3) ?
O17 C53 . 1.206(4) ?
O18 C56 . 1.216(4) ?
N1 C7 . 1.326(3) ?
N1 C1 . 1.396(3) ?
N2 C7 . 1.348(3) ?
N2 C6 . 1.395(3) ?
N2 C17 . 1.484(3) ?
N3 C10 . 1.323(3) ?
N3 C16 . 1.391(3) ?
N4 C10 . 1.343(3) ?
N4 C11 . 1.391(3) ?
N4 C19 . 1.468(3) ?
N5 C27 . 1.325(3) ?
N5 C21 . 1.389(3) ?
N6 C27 . 1.353(3) ?
N6 C26 . 1.387(3) ?
N6 C37 . 1.472(3) ?
N7 C30 . 1.321(3) ?
N7 C36 . 1.404(3) ?
N8 C30 . 1.346(3) ?
N8 C31 . 1.391(3) ?
N8 C39 . 1.472(3) ?
N9 C42 . 1.455(4) ?
N10 C44 . 1.444(4) ?
N11 C46 . 1.463(4) ?
N12 C48 . 1.456(3) ?
N13 O13 1 1.234(3) ?
N13 O14 1 1.243(3) ?
N13 C50 . 1.432(3) ?
N14 C52 . 1.454(4) ?
N15 C53 . 1.324(5) ?
N15 C54 . 1.405(5) ?
N15 C55 . 1.455(5) ?
N16 C56 . 1.327(4) ?
N16 C58 . 1.450(5) ?
N16 C57 . 1.455(4) ?
C1 C2 . 1.400(4) ?
C1 C6 . 1.400(3) ?
C2 C3 . 1.372(4) ?
C2 H2A . 0.9500 ?
C3 C4 . 1.407(4) ?
C3 H3A . 0.9500 ?
C4 C5 . 1.387(4) ?
C4 H4A . 0.9500 ?
C5 C6 . 1.386(4) ?
C5 H5A . 0.9500 ?
C7 C8 . 1.490(3) ?
C8 H8A . 0.9900 ?
C8 H8B . 0.9900 ?
C9 C10 . 1.498(3) ?
C9 H9A . 0.9900 ?
C9 H9B . 0.9900 ?
C11 C12 . 1.388(4) ?
C11 C16 . 1.396(4) ?
C12 C13 . 1.390(4) ?
C12 H12A . 0.9500 ?
C13 C14 . 1.399(4) ?
C13 H13A . 0.9500 ?
C14 C15 . 1.378(4) ?
C14 H14A . 0.9500 ?
C15 C16 . 1.391(4) ?
C15 H15A . 0.9500 ?
C17 C18 . 1.501(4) ?
C17 H17A . 0.9900 ?
C17 H17B . 0.9900 ?
C18 H18A . 0.9800 ?
C18 H18B . 0.9800 ?
C18 H18C . 0.9800 ?
C19 C20 . 1.510(4) ?
C19 H19A . 0.9900 ?
C19 H19B . 0.9900 ?
C20 H20A . 0.9800 ?
C20 H20B . 0.9800 ?
C20 H20C . 0.9800 ?
C21 C26 . 1.395(3) ?
C21 C22 . 1.399(4) ?
C22 C23 . 1.376(4) ?
C22 H22A . 0.9500 ?
C23 C24 . 1.402(4) ?
C23 H23A . 0.9500 ?
C24 C25 . 1.384(4) ?
C24 H24A . 0.9500 ?
C25 C26 . 1.389(4) ?
C25 H25A . 0.9500 ?
C27 C28 . 1.485(4) ?
C28 H28A . 0.9900 ?
C28 H28B . 0.9900 ?
C29 C30 . 1.493(3) ?
C29 H29A . 0.9900 ?
C29 H29B . 0.9900 ?
C31 C32 . 1.384(4) ?
C31 C36 . 1.399(4) ?
C32 C33 . 1.378(4) ?
C32 H32A . 0.9500 ?
C33 C34 . 1.404(4) ?
C33 H33A . 0.9500 ?
C34 C35 . 1.382(4) ?
C34 H34A . 0.9500 ?
C35 C36 . 1.392(3) ?
C35 H35A . 0.9500 ?
C37 C38 . 1.513(4) ?
C37 H37A . 0.9900 ?
C37 H37B . 0.9900 ?
C38 H38A . 0.9800 ?
C38 H38B . 0.9800 ?
C38 H38C . 0.9800 ?
C39 C40 . 1.507(4) ?
C39 H39A . 0.9900 ?
C39 H39B . 0.9900 ?
C40 H40A . 0.9800 ?
C40 H40B . 0.9800 ?
C40 H40C . 0.9800 ?
C41 C46 . 1.452(4) ?
C41 C42 . 1.452(4) ?
C42 C43 . 1.367(4) ?
C43 C44 . 1.383(4) ?
C43 H43A . 0.9500 ?
C44 C45 . 1.375(4) ?
C45 C46 . 1.366(4) ?
C45 H45A . 0.9500 ?
C47 C48 . 1.453(4) ?
C47 C52 . 1.456(4) ?
C48 C49 . 1.362(4) ?
C49 C50 . 1.393(4) ?
C49 H49A . 0.9500 ?
C50 C51 . 1.388(4) ?
C51 C52 . 1.368(4) ?
C51 H51A . 0.9500 ?
C53 H53 . 0.9500 ?
C54 H54A . 0.9800 ?
C54 H54B . 0.9800 ?
C54 H54C . 0.9800 ?
C55 H55A . 0.9800 ?
C55 H55B . 0.9800 ?
C55 H55C . 0.9800 ?
C56 H56A . 0.9500 ?
C57 H57A . 0.9800 ?
C57 H57B . 0.9800 ?
C57 H57C . 0.9800 ?
C58 H58A . 0.9800 ?
C58 H58B . 0.9800 ?
C58 H58C . 0.9800 ?

loop_
_geom_hbond_atom_site_label_D
_geom_hbond_atom_site_label_H
_geom_hbond_atom_site_label_A
_geom_hbond_site_symmetry_A
_geom_hbond_distance_DH
_geom_hbond_distance_HA
_geom_hbond_distance_DA
_geom_hbond_angle_DHA
C18 H18B O12 1_556 0.98 2.57 3.342(4) 135.3
C15 H15A O13 1 0.95 2.56 3.191(3) 124.3
C18 H18B O12 1_556 0.98 2.57 3.342(4) 135.3
C28 H28A O17 1_545 0.99 2.38 3.365(4) 173.2
C28 H28B O10 2_655 0.99 2.29 2.994(3) 127.6
C29 H29A O14 1 0.99 2.39 3.331(3) 158.0
C35 H35A O7 1_556 0.95 2.44 3.158(3) 132.5
C53 H53 O9' 1_455 0.95 2.39 3.242(7) 148.4
C56 H56A O3 2_666 0.95 2.46 3.335(4) 153.8

loop_
_geom_torsion_atom_site_label_1
_geom_torsion_atom_site_label_2
_geom_torsion_atom_site_label_3
_geom_torsion_atom_site_label_4
_geom_torsion_site_symmetry_1
_geom_torsion_site_symmetry_2
_geom_torsion_site_symmetry_3
_geom_torsion_site_symmetry_4
_geom_torsion
_geom_torsion_publ_flag
N1 Co O1 C9 . . . . -155.93(19) ?
N3 Co O1 C9 . . . . 6.00(17) ?
N7 Co O1 C9 . . . . 105.49(18) ?
N5 Co O1 C9 . . . . -67.64(19) ?
O2 Co O1 C9 . . . . 128.0(3) ?
N1 Co O1 C8 . . . . -4.36(17) ?
N3 Co O1 C8 . . . . 157.56(18) ?
N7 Co O1 C8 . . . . -102.94(17) ?
N5 Co O1 C8 . . . . 83.92(18) ?
O2 Co O1 C8 . . . . -80.5(4) ?
N1 Co O2 C29 . . . . -106.16(18) ?
N3 Co O2 C29 . . . . 84.01(19) ?
N7 Co O2 C29 . . . . -10.14(17) ?
N5 Co O2 C29 . . . . 160.60(19) ?
O1 Co O2 C29 . . . . -33.6(4) ?
N1 Co O2 C28 . . . . 93.21(19) ?
N3 Co O2 C28 . . . . -76.6(2) ?
N7 Co O2 C28 . . . . -170.8(2) ?
N5 Co O2 C28 . . . . -0.04(18) ?
O1 Co O2 C28 . . . . 165.8(3) ?
N3 Co N1 C7 . . . . -28.3(2) ?
N7 Co N1 C7 . . . . 91.11(19) ?
N5 Co N1 C7 . . . . -119.97(18) ?
O2 Co N1 C7 . . . . 166.19(18) ?
O1 Co N1 C7 . . . . -0.91(17) ?
N3 Co N1 C1 . . . . 158.5(2) ?
N7 Co N1 C1 . . . . -82.1(2) ?
N5 Co N1 C1 . . . . 66.8(2) ?
O2 Co N1 C1 . . . . -7.0(2) ?
O1 Co N1 C1 . . . . -174.1(2) ?
N1 Co N3 C10 . . . . 21.8(3) ?
N7 Co N3 C10 . . . . -97.34(19) ?
N5 Co N3 C10 . . . . 117.65(19) ?
O2 Co N3 C10 . . . . -173.70(17) ?
O1 Co N3 C10 . . . . -5.72(18) ?
N1 Co N3 C16 . . . . -146.1(2) ?
N7 Co N3 C16 . . . . 94.8(2) ?
N5 Co N3 C16 . . . . -50.2(2) ?
O2 Co N3 C16 . . . . 18.4(2) ?
O1 Co N3 C16 . . . . -173.6(2) ?
N1 Co N5 C27 . . . . -104.17(18) ?
N3 Co N5 C27 . . . . 115.76(18) ?
N7 Co N5 C27 . . . . 13.8(3) ?
O2 Co N5 C27 . . . . -1.72(17) ?
O1 Co N5 C27 . . . . -178.11(16) ?
N1 Co N5 C21 . . . . 89.3(2) ?
N3 Co N5 C21 . . . . -50.8(2) ?
N7 Co N5 C21 . . . . -152.7(2) ?
O2 Co N5 C21 . . . . -168.3(2) ?
O1 Co N5 C21 . . . . 15.3(3) ?
N1 Co N7 C30 . . . . 109.79(18) ?
N3 Co N7 C30 . . . . -104.75(18) ?
N5 Co N7 C30 . . . . -7.5(3) ?
O2 Co N7 C30 . . . . 7.96(17) ?
O1 Co N7 C30 . . . . -177.14(17) ?
N1 Co N7 C36 . . . . -78.0(2) ?
N3 Co N7 C36 . . . . 67.5(2) ?
N5 Co N7 C36 . . . . 164.7(2) ?
O2 Co N7 C36 . . . . -179.8(2) ?
O1 Co N7 C36 . . . . -4.9(2) ?
O13 O13 N13 O14 1 . . 1 0.00(19) ?
O13 O13 N13 O14 1 . . . 0.00(19) ?
O13 O13 N13 C50 1 . . . 0.00(14) ?
O14 O14 N13 O13 1 . . 1 0.00(10) ?
O14 O14 N13 O13 1 . . . 0.00(10) ?
O14 O14 N13 C50 1 . . . 0.00(15) ?
C7 N1 C1 C2 . . . . 178.0(3) ?
Co N1 C1 C2 . . . . -8.1(4) ?
C7 N1 C1 C6 . . . . -0.5(3) ?
Co N1 C1 C6 . . . . 173.48(17) ?
N1 C1 C2 C3 . . . . 179.9(2) ?
C6 C1 C2 C3 . . . . -1.9(4) ?
C1 C2 C3 C4 . . . . 0.7(4) ?
C2 C3 C4 C5 . . . . 0.6(4) ?
C3 C4 C5 C6 . . . . -0.7(4) ?
C4 C5 C6 N2 . . . . 179.2(3) ?
C4 C5 C6 C1 . . . . -0.5(4) ?
C7 N2 C6 C5 . . . . 179.6(3) ?
C17 N2 C6 C5 . . . . -6.3(4) ?
C7 N2 C6 C1 . . . . -0.6(3) ?
C17 N2 C6 C1 . . . . 173.5(2) ?
N1 C1 C6 C5 . . . . -179.5(2) ?
C2 C1 C6 C5 . . . . 1.9(4) ?
N1 C1 C6 N2 . . . . 0.7(3) ?
C2 C1 C6 N2 . . . . -177.9(2) ?
C1 N1 C7 N2 . . . . 0.0(3) ?
Co N1 C7 N2 . . . . -174.95(16) ?
C1 N1 C7 C8 . . . . -178.9(2) ?
Co N1 C7 C8 . . . . 6.1(3) ?
C6 N2 C7 N1 . . . . 0.4(3) ?
C17 N2 C7 N1 . . . . -173.8(2) ?
C6 N2 C7 C8 . . . . 179.3(2) ?
C17 N2 C7 C8 . . . . 5.1(4) ?
C9 O1 C8 C7 . . . . 160.6(2) ?
Co O1 C8 C7 . . . . 7.6(2) ?
N1 C7 C8 O1 . . . . -8.8(3) ?
N2 C7 C8 O1 . . . . 172.4(2) ?
C8 O1 C9 C10 . . . . -157.7(2) ?
Co O1 C9 C10 . . . . -5.0(2) ?
C16 N3 C10 N4 . . . . -1.1(3) ?
Co N3 C10 N4 . . . . -171.93(16) ?
C16 N3 C10 C9 . . . . 176.2(2) ?
Co N3 C10 C9 . . . . 5.4(3) ?
C11 N4 C10 N3 . . . . 1.3(3) ?
C19 N4 C10 N3 . . . . 175.7(2) ?
C11 N4 C10 C9 . . . . -176.0(2) ?
C19 N4 C10 C9 . . . . -1.5(4) ?
O1 C9 C10 N3 . . . . 0.0(3) ?
O1 C9 C10 N4 . . . . 177.0(2) ?
C10 N4 C11 C12 . . . . 178.7(3) ?
C19 N4 C11 C12 . . . . 4.3(4) ?
C10 N4 C11 C16 . . . . -0.9(3) ?
C19 N4 C11 C16 . . . . -175.3(2) ?
N4 C11 C12 C13 . . . . -179.5(3) ?
C16 C11 C12 C13 . . . . 0.1(4) ?
C11 C12 C13 C14 . . . . -0.2(4) ?
C12 C13 C14 C15 . . . . 0.1(5) ?
C13 C14 C15 C16 . . . . 0.3(4) ?
C14 C15 C16 N3 . . . . 179.1(3) ?
C14 C15 C16 C11 . . . . -0.5(4) ?
C10 N3 C16 C15 . . . . -179.2(3) ?
Co N3 C16 C15 . . . . -10.0(4) ?
C10 N3 C16 C11 . . . . 0.5(3) ?
Co N3 C16 C11 . . . . 169.68(17) ?
C12 C11 C16 C15 . . . . 0.3(4) ?
N4 C11 C16 C15 . . . . 180.0(2) ?
C12 C11 C16 N3 . . . . -179.4(2) ?
N4 C11 C16 N3 . . . . 0.2(3) ?
C7 N2 C17 C18 . . . . -110.1(3) ?
C6 N2 C17 C18 . . . . 76.9(3) ?
C10 N4 C19 C20 . . . . -86.1(3) ?
C11 N4 C19 C20 . . . . 87.2(3) ?
C27 N5 C21 C26 . . . . 1.1(3) ?
Co N5 C21 C26 . . . . 168.72(18) ?
C27 N5 C21 C22 . . . . -178.8(3) ?
Co N5 C21 C22 . . . . -11.2(4) ?
N5 C21 C22 C23 . . . . -179.5(3) ?
C26 C21 C22 C23 . . . . 0.6(4) ?
C21 C22 C23 C24 . . . . -0.6(4) ?
C22 C23 C24 C25 . . . . 0.0(5) ?
C23 C24 C25 C26 . . . . 0.4(4) ?
C27 N6 C26 C25 . . . . 179.1(3) ?
C37 N6 C26 C25 . . . . 5.1(5) ?
C27 N6 C26 C21 . . . . -0.6(3) ?
C37 N6 C26 C21 . . . . -174.5(2) ?
C24 C25 C26 N6 . . . . 179.9(3) ?
C24 C25 C26 C21 . . . . -0.4(4) ?
N5 C21 C26 N6 . . . . -0.3(3) ?
C22 C21 C26 N6 . . . . 179.6(2) ?
N5 C21 C26 C25 . . . . 180.0(2) ?
C22 C21 C26 C25 . . . . -0.1(4) ?
C21 N5 C27 N6 . . . . -1.6(3) ?
Co N5 C27 N6 . . . . -172.15(16) ?
C21 N5 C27 C28 . . . . 174.0(2) ?
Co N5 C27 C28 . . . . 3.5(3) ?
C26 N6 C27 N5 . . . . 1.4(3) ?
C37 N6 C27 N5 . . . . 175.3(2) ?
C26 N6 C27 C28 . . . . -174.2(2) ?
C37 N6 C27 C28 . . . . -0.3(4) ?
C29 O2 C28 C27 . . . . -160.4(2) ?
Co O2 C28 C27 . . . . 1.5(3) ?
N5 C27 C28 O2 . . . . -3.2(3) ?
N6 C27 C28 O2 . . . . 172.0(2) ?
C28 O2 C29 C30 . . . . 171.8(2) ?
Co O2 C29 C30 . . . . 9.6(3) ?
C36 N7 C30 N8 . . . . -0.1(3) ?
Co N7 C30 N8 . . . . 174.38(16) ?
C36 N7 C30 C29 . . . . 179.7(2) ?
Co N7 C30 C29 . . . . -5.9(3) ?
C31 N8 C30 N7 . . . . -0.6(3) ?
C39 N8 C30 N7 . . . . -175.7(2) ?
C31 N8 C30 C29 . . . . 179.6(2) ?
C39 N8 C30 C29 . . . . 4.5(4) ?
O2 C29 C30 N7 . . . . -2.4(3) ?
O2 C29 C30 N8 . . . . 177.3(2) ?
C30 N8 C31 C32 . . . . -179.7(3) ?
C39 N8 C31 C32 . . . . -4.2(4) ?
C30 N8 C31 C36 . . . . 1.1(3) ?
C39 N8 C31 C36 . . . . 176.5(2) ?
N8 C31 C32 C33 . . . . -178.2(3) ?
C36 C31 C32 C33 . . . . 0.9(4) ?
C31 C32 C33 C34 . . . . 0.1(4) ?
C32 C33 C34 C35 . . . . -0.1(4) ?
C33 C34 C35 C36 . . . . -0.8(4) ?
C34 C35 C36 C31 . . . . 1.7(4) ?
C34 C35 C36 N7 . . . . -179.9(3) ?
C32 C31 C36 C35 . . . . -1.9(4) ?
N8 C31 C36 C35 . . . . 177.5(2) ?
C32 C31 C36 N7 . . . . 179.5(2) ?
N8 C31 C36 N7 . . . . -1.2(3) ?
C30 N7 C36 C35 . . . . -177.6(3) ?
Co N7 C36 C35 . . . . 9.5(4) ?
C30 N7 C36 C31 . . . . 0.8(3) ?
Co N7 C36 C31 . . . . -172.02(18) ?
C27 N6 C37 C38 . . . . -95.6(3) ?
C26 N6 C37 C38 . . . . 77.1(3) ?
C30 N8 C39 C40 . . . . 101.1(3) ?
C31 N8 C39 C40 . . . . -73.2(3) ?
O3 C41 C42 C43 . . . . 175.2(3) ?
C46 C41 C42 C43 . . . . -1.8(4) ?
O3 C41 C42 N9 . . . . -1.4(5) ?
C46 C41 C42 N9 . . . . -178.4(3) ?
O5 N9 C42 C43 . . . . 142.6(3) ?
O4 N9 C42 C43 . . . . -37.0(4) ?
O5 N9 C42 C41 . . . . -40.5(4) ?
O4 N9 C42 C41 . . . . 139.9(3) ?
C41 C42 C43 C44 . . . . 3.3(4) ?
N9 C42 C43 C44 . . . . 180.0(3) ?
C42 C43 C44 C45 . . . . -2.9(4) ?
C42 C43 C44 N10 . . . . -178.8(2) ?
O6 N10 C44 C45 . . . . 179.9(3) ?
O7 N10 C44 C45 . . . . -0.9(4) ?
O6 N10 C44 C43 . . . . -4.2(4) ?
O7 N10 C44 C43 . . . . 175.0(2) ?
C43 C44 C45 C46 . . . . 1.1(4) ?
N10 C44 C45 C46 . . . . 177.0(3) ?
C44 C45 C46 C41 . . . . 0.4(5) ?
C44 C45 C46 N11 . . . . -176.1(3) ?
O3 C41 C46 C45 . . . . -177.1(3) ?
C42 C41 C46 C45 . . . . -0.1(4) ?
O3 C41 C46 N11 . . . . -0.9(5) ?
C42 C41 C46 N11 . . . . 176.1(3) ?
O9' N11 C46 C45 . . . . -150.0(9) ?
O9 N11 C46 C45 . . . . 164.8(6) ?
O8 N11 C46 C45 . . . . -58.3(6) ?
O8' N11 C46 C45 . . . . 38.4(5) ?
O9' N11 C46 C41 . . . . 33.4(10) ?
O9 N11 C46 C41 . . . . -11.7(7) ?
O8 N11 C46 C41 . . . . 125.2(5) ?
O8' N11 C46 C41 . . . . -138.2(5) ?
O10 C47 C48 C49 . . . . 169.2(3) ?
C52 C47 C48 C49 . . . . -6.8(4) ?
O10 C47 C48 N12 . . . . -7.7(4) ?
C52 C47 C48 N12 . . . . 176.3(2) ?
O11 N12 C48 C49 . . . . 140.6(3) ?
O12 N12 C48 C49 . . . . -39.2(4) ?
O11 N12 C48 C47 . . . . -42.2(4) ?
O12 N12 C48 C47 . . . . 138.0(3) ?
C47 C48 C49 C50 . . . . 4.0(4) ?
N12 C48 C49 C50 . . . . -179.1(2) ?
C48 C49 C50 C51 . . . . 0.0(4) ?
C48 C49 C50 N13 . . . . 179.5(2) ?
O13 N13 C50 C51 1 . . . -178.5(3) ?
O13 N13 C50 C51 . . . . -178.5(3) ?
O14 N13 C50 C51 1 . . . 0.6(4) ?
O14 N13 C50 C51 . . . . 0.6(4) ?
O13 N13 C50 C49 1 . . . 1.9(4) ?
O13 N13 C50 C49 . . . . 1.9(4) ?
O14 N13 C50 C49 1 . . . -178.9(2) ?
O14 N13 C50 C49 . . . . -178.9(2) ?
C49 C50 C51 C52 . . . . -0.3(4) ?
N13 C50 C51 C52 . . . . -179.8(3) ?
C50 C51 C52 N14 . . . . -179.9(3) ?
C50 C51 C52 C47 . . . . -3.3(4) ?
O15 N14 C52 C51 . . . . 33.4(4) ?
O16 N14 C52 C51 . . . . -145.2(3) ?
O15 N14 C52 C47 . . . . -143.4(3) ?
O16 N14 C52 C47 . . . . 38.0(4) ?
O10 C47 C52 C51 . . . . -169.6(3) ?
C48 C47 C52 C51 . . . . 6.4(4) ?
O10 C47 C52 N14 . . . . 7.0(4) ?
C48 C47 C52 N14 . . . . -177.0(2) ?
C54 N15 C53 O17 . . . . -1.8(9) ?
C55 N15 C53 O17 . . . . -176.0(7) ?
C58 N16 C56 O18 . . . . -176.6(4) ?
C57 N16 C56 O18 . . . . -1.4(5) ?
